data_4334604
loop_
_publ_author_name
'Frederick G. Baddour'
'Stephanie R. Fiedler'
'Matthew P. Shores'
'James A. Golen'
'Arnold L. Rheingold'
'Linda H. Doerrer'

_publ_section_title
;
 Heterobimetallic Lantern Complexes That Couple Antiferromagnetically
 through Noncovalent Pt...Pt Interactions
;
_journal_name_full 'Inorganic Chemistry'
_journal_page_first 4926
_journal_page_last 4933
_journal_paper_doi 10.1021/ic302531t
_journal_volume 52
_journal_year 2013
_chemical_formula_moiety 'C13 H16 N2 O6 Pt S4 Zn'
_chemical_formula_sum 'C13 H16 N2 O6 Pt S4 Zn'
_chemical_formula_weight 684.98
_chemical_name_systematic
; 
 ? 
;
_space_group_IT_number 14
_symmetry_cell_setting monoclinic
_symmetry_space_group_name_Hall '-P 2ybc'
_symmetry_space_group_name_H-M 'P 1 21/c 1'
_atom_sites_solution_hydrogens geom
_atom_sites_solution_primary direct
_atom_sites_solution_secondary difmap
_audit_creation_method SHELXL-97
_cell_angle_alpha 90.00
_cell_angle_beta 93.712(3)
_cell_angle_gamma 90.00
_cell_formula_units_Z 4
_cell_length_a 8.4935(5)
_cell_length_b 12.2649(7)
_cell_length_c 19.6930(11)
_cell_measurement_reflns_used 8410
_cell_measurement_temperature 100(2)
_cell_measurement_theta_max 26.49
_cell_measurement_theta_min 2.40
_cell_volume 2047.2(2)
_computing_cell_refinement 'Bruker SAINT'
_computing_data_collection 'Bruker APEX2'
_computing_data_reduction 'Bruker SAINT'
_computing_molecular_graphics 'Bruker SHELXTL'
_computing_publication_material 'Bruker SHELXTL'
_computing_structure_refinement 'SHELXL-97 (Sheldrick, 2008)'
_computing_structure_solution 'SHELXS-97 (Sheldrick, 2008)'
_diffrn_ambient_temperature 100(2)
_diffrn_measured_fraction_theta_full 0.999
_diffrn_measured_fraction_theta_max 0.998
_diffrn_measurement_device_type 'Bruker APEX-II CCD'
_diffrn_measurement_method '\f and \w scans'
_diffrn_radiation_monochromator graphite
_diffrn_radiation_source 'fine-focus sealed tube'
_diffrn_radiation_type MoK\a
_diffrn_radiation_wavelength 0.71073
_diffrn_reflns_av_R_equivalents 0.0258
_diffrn_reflns_av_sigmaI/netI 0.0268
_diffrn_reflns_limit_h_max 9
_diffrn_reflns_limit_h_min -10
_diffrn_reflns_limit_k_max 15
_diffrn_reflns_limit_k_min -14
_diffrn_reflns_limit_l_max 23
_diffrn_reflns_limit_l_min -24
_diffrn_reflns_number 15381
_diffrn_reflns_theta_full 25.00
_diffrn_reflns_theta_max 26.51
_diffrn_reflns_theta_min 2.92
_exptl_absorpt_coefficient_mu 8.437
_exptl_absorpt_correction_T_max 0.3642
_exptl_absorpt_correction_T_min 0.2832
_exptl_absorpt_correction_type multi-scan
_exptl_absorpt_process_details sadabs
_exptl_crystal_colour colourless
_exptl_crystal_density_diffrn 2.222
_exptl_crystal_description BLOCK
_exptl_crystal_F_000 1312
_exptl_crystal_size_max 0.20
_exptl_crystal_size_mid 0.18
_exptl_crystal_size_min 0.15
_refine_diff_density_max 0.682
_refine_diff_density_min -0.704
_refine_diff_density_rms 0.108
_refine_ls_extinction_method none
_refine_ls_goodness_of_fit_ref 1.033
_refine_ls_hydrogen_treatment constr
_refine_ls_matrix_type full
_refine_ls_number_parameters 248
_refine_ls_number_reflns 4245
_refine_ls_number_restraints 0
_refine_ls_restrained_S_all 1.033
_refine_ls_R_factor_all 0.0232
_refine_ls_R_factor_gt 0.0191
_refine_ls_shift/su_max 0.001
_refine_ls_shift/su_mean 0.000
_refine_ls_structure_factor_coef Fsqd
_refine_ls_weighting_details 'calc w=1/[\s^2^(Fo^2^)+(0.0119P)^2^+2.1326P] where P=(Fo^2^+2Fc^2^)/3'
_refine_ls_weighting_scheme calc
_refine_ls_wR_factor_gt 0.0369
_refine_ls_wR_factor_ref 0.0381
_reflns_number_gt 3857
_reflns_number_total 4245
_reflns_threshold_expression >2sigma(I)
_cod_data_source_file ic302531t_si_002_6.cif
_cod_data_source_block lhd344_compound6_PtMSAcdimers
_cod_database_code 4334604

loop_
_symmetry_equiv_pos_as_xyz
'x, y, z'
'-x, y+1/2, -z+1/2'
'-x, -y, -z'
'x, -y-1/2, z-1/2'

loop_
_atom_site_label
_atom_site_type_symbol
_atom_site_fract_x
_atom_site_fract_y
_atom_site_fract_z
_atom_site_U_iso_or_equiv
_atom_site_adp_type
_atom_site_occupancy
_atom_site_symmetry_multiplicity
_atom_site_calc_flag
_atom_site_refinement_flags
Pt1 Pt 0.107517(13) 0.022362(10) 0.575916(5) 0.01185(4) Uani 1 1 d .
Zn1 Zn 0.17100(4) 0.07952(3) 0.703380(15) 0.01081(8) Uani 1 1 d .
S1 S 0.34384(10) 0.09656(8) 0.54580(4) 0.0288(2) Uani 1 1 d .
S2 S 0.22489(12) -0.14693(7) 0.59532(4) 0.0311(2) Uani 1 1 d .
S3 S -0.13063(10) -0.05011(7) 0.60490(4) 0.02343(19) Uani 1 1 d .
S4 S -0.01004(10) 0.19047(6) 0.55763(4) 0.01884(17) Uani 1 1 d .
O1 O 0.3876(3) 0.1347(2) 0.67652(10) 0.0276(6) Uani 1 1 d .
O2 O 0.2517(3) -0.07720(18) 0.72145(10) 0.0230(5) Uani 1 1 d .
O3 O -0.0543(3) 0.0297(2) 0.72567(11) 0.0334(6) Uani 1 1 d .
O4 O 0.0800(3) 0.23234(19) 0.68457(11) 0.0381(7) Uani 1 1 d .
O5 O 0.6401(3) 0.0007(2) 0.89625(12) 0.0338(6) Uani 1 1 d .
O6 O 0.6067(3) 0.09329(19) 0.98789(11) 0.0289(6) Uani 1 1 d .
N1 N 0.2288(3) 0.11060(19) 0.80664(11) 0.0122(5) Uani 1 1 d .
N2 N 0.5637(3) 0.0603(2) 0.93101(13) 0.0236(6) Uani 1 1 d .
C1 C 0.4345(3) 0.1442(3) 0.61866(15) 0.0161(7) Uani 1 1 d .
C2 C 0.5852(4) 0.2058(3) 0.60984(16) 0.0238(8) Uani 1 1 d .
H2A H 0.5745 0.2806 0.6265 0.036 Uiso 1 1 calc R
H2B H 0.6065 0.2073 0.5615 0.036 Uiso 1 1 calc R
H2C H 0.6726 0.1696 0.6358 0.036 Uiso 1 1 calc R
C3 C 0.2634(3) -0.1533(2) 0.68093(14) 0.0135(6) Uani 1 1 d .
C4 C 0.3153(4) -0.2618(2) 0.70932(15) 0.0184(7) Uani 1 1 d .
H4A H 0.2412 -0.2863 0.7423 0.028 Uiso 1 1 calc R
H4B H 0.4211 -0.2551 0.7320 0.028 Uiso 1 1 calc R
H4C H 0.3176 -0.3151 0.6723 0.028 Uiso 1 1 calc R
C5 C -0.1496(3) -0.0221(3) 0.68830(15) 0.0160(6) Uani 1 1 d .
C6 C -0.2970(4) -0.0651(3) 0.71735(17) 0.0242(7) Uani 1 1 d .
H6A H -0.3461 -0.0072 0.7430 0.036 Uiso 1 1 calc R
H6B H -0.2699 -0.1265 0.7477 0.036 Uiso 1 1 calc R
H6C H -0.3710 -0.0897 0.6802 0.036 Uiso 1 1 calc R
C7 C 0.0162(3) 0.2650(3) 0.63002(14) 0.0159(6) Uani 1 1 d .
C8 C -0.0446(4) 0.3797(3) 0.62574(16) 0.0225(7) Uani 1 1 d .
H8A H -0.1080 0.3944 0.6646 0.034 Uiso 1 1 calc R
H8B H -0.1102 0.3892 0.5833 0.034 Uiso 1 1 calc R
H8C H 0.0445 0.4306 0.6265 0.034 Uiso 1 1 calc R
C9 C 0.3682(3) 0.0781(2) 0.83505(14) 0.0137(6) Uani 1 1 d .
H9A H 0.4416 0.0429 0.8079 0.016 Uiso 1 1 calc R
C10 C 0.4065(3) 0.0953(2) 0.90321(14) 0.0158(7) Uani 1 1 d .
C11 C 0.3022(4) 0.1428(3) 0.94453(15) 0.0219(7) Uani 1 1 d .
H11A H 0.3286 0.1540 0.9916 0.026 Uiso 1 1 calc R
C12 C 0.1583(4) 0.1736(3) 0.91513(15) 0.0227(7) Uani 1 1 d .
H12A H 0.0816 0.2059 0.9418 0.027 Uiso 1 1 calc R
C13 C 0.1262(4) 0.1572(2) 0.84626(14) 0.0160(6) Uani 1 1 d .
H13A H 0.0269 0.1800 0.8262 0.019 Uiso 1 1 calc R

loop_
_atom_site_aniso_label
_atom_site_aniso_U_11
_atom_site_aniso_U_22
_atom_site_aniso_U_33
_atom_site_aniso_U_23
_atom_site_aniso_U_13
_atom_site_aniso_U_12
Pt1 0.01461(6) 0.01407(7) 0.00668(6) -0.00203(4) -0.00081(4) 0.00059(5)
Zn1 0.01261(17) 0.01216(18) 0.00741(15) -0.00111(13) -0.00119(13) 0.00013(13)
S1 0.0181(4) 0.0558(7) 0.0130(4) -0.0076(4) 0.0052(3) -0.0081(4)
S2 0.0518(6) 0.0252(5) 0.0145(4) -0.0091(3) -0.0106(4) 0.0197(4)
S3 0.0276(5) 0.0294(5) 0.0131(4) -0.0034(3) 0.0001(3) -0.0168(4)
S4 0.0319(5) 0.0158(4) 0.0084(3) 0.0012(3) -0.0018(3) 0.0042(3)
O1 0.0269(13) 0.0451(16) 0.0109(11) 0.0015(10) 0.0011(9) -0.0196(11)
O2 0.0433(15) 0.0138(12) 0.0115(10) -0.0014(9) -0.0017(10) 0.0066(10)
O3 0.0174(12) 0.0653(19) 0.0181(11) -0.0170(12) 0.0046(10) -0.0139(12)
O4 0.0710(19) 0.0217(14) 0.0184(12) -0.0077(10) -0.0208(12) 0.0242(13)
O5 0.0262(13) 0.0541(18) 0.0205(12) 0.0038(12) -0.0025(11) 0.0155(12)
O6 0.0352(14) 0.0287(14) 0.0207(12) 0.0055(10) -0.0138(11) -0.0098(11)
N1 0.0176(13) 0.0087(13) 0.0103(11) 0.0013(10) 0.0010(10) -0.0018(10)
N2 0.0262(15) 0.0277(17) 0.0160(14) 0.0095(12) -0.0068(12) -0.0053(13)
C1 0.0146(15) 0.0156(17) 0.0179(15) 0.0044(12) -0.0008(13) 0.0024(12)
C2 0.0158(16) 0.033(2) 0.0221(16) 0.0085(15) 0.0013(14) -0.0066(14)
C3 0.0109(15) 0.0150(17) 0.0149(14) 0.0005(12) 0.0026(12) -0.0006(12)
C4 0.0198(16) 0.0145(17) 0.0206(16) -0.0017(13) -0.0020(13) 0.0047(13)
C5 0.0147(15) 0.0164(17) 0.0171(15) 0.0004(13) 0.0016(12) 0.0039(13)
C6 0.0156(16) 0.032(2) 0.0256(17) 0.0002(15) 0.0040(14) -0.0025(14)
C7 0.0150(15) 0.0172(17) 0.0152(15) -0.0001(13) -0.0008(12) 0.0026(12)
C8 0.0266(18) 0.0175(18) 0.0225(16) -0.0015(14) -0.0039(14) 0.0086(14)
C9 0.0176(15) 0.0118(16) 0.0116(14) 0.0004(12) -0.0007(12) -0.0027(12)
C10 0.0197(16) 0.0128(16) 0.0141(14) 0.0031(12) -0.0050(13) -0.0023(12)
C11 0.040(2) 0.0153(17) 0.0095(14) -0.0024(13) -0.0028(14) 0.0011(15)
C12 0.0349(19) 0.0192(18) 0.0144(15) -0.0051(13) 0.0031(14) 0.0097(15)
C13 0.0200(16) 0.0121(16) 0.0157(14) -0.0013(12) -0.0003(13) 0.0056(12)

loop_
_atom_type_symbol
_atom_type_description
_atom_type_scat_dispersion_real
_atom_type_scat_dispersion_imag
_atom_type_scat_source
C C 0.0033 0.0016 'International Tables Vol C Tables 4.2.6.8 and 6.1.1.4'
H H 0.0000 0.0000 'International Tables Vol C Tables 4.2.6.8 and 6.1.1.4'
N N 0.0061 0.0033 'International Tables Vol C Tables 4.2.6.8 and 6.1.1.4'
O O 0.0106 0.0060 'International Tables Vol C Tables 4.2.6.8 and 6.1.1.4'
S S 0.1246 0.1234 'International Tables Vol C Tables 4.2.6.8 and 6.1.1.4'
Zn Zn 0.2839 1.4301 'International Tables Vol C Tables 4.2.6.8 and 6.1.1.4'
Pt Pt -1.7033 8.3905 'International Tables Vol C Tables 4.2.6.8 and 6.1.1.4'

loop_
_geom_angle_atom_site_label_1
_geom_angle_atom_site_label_2
_geom_angle_atom_site_label_3
_geom_angle
S4 Pt1 S3 90.31(3)
S4 Pt1 S1 88.99(3)
S3 Pt1 S1 179.17(3)
S4 Pt1 S2 179.46(3)
S3 Pt1 S2 89.36(4)
S1 Pt1 S2 91.35(4)
S4 Pt1 Zn1 88.320(19)
S3 Pt1 Zn1 89.74(2)
S1 Pt1 Zn1 90.70(2)
S2 Pt1 Zn1 91.26(2)
O4 Zn1 O1 89.18(11)
O4 Zn1 O2 177.24(10)
O1 Zn1 O2 93.34(10)
O4 Zn1 O3 88.01(12)
O1 Zn1 O3 176.42(10)
O2 Zn1 O3 89.44(10)
O4 Zn1 N1 94.06(9)
O1 Zn1 N1 91.85(9)
O2 Zn1 N1 87.01(9)
O3 Zn1 N1 90.55(9)
O4 Zn1 Pt1 91.12(6)
O1 Zn1 Pt1 88.51(6)
O2 Zn1 Pt1 87.80(6)
O3 Zn1 Pt1 89.35(6)
N1 Zn1 Pt1 174.81(7)
C1 S1 Pt1 105.88(11)
C3 S2 Pt1 104.93(11)
C5 S3 Pt1 107.49(11)
C7 S4 Pt1 108.56(10)
C1 O1 Zn1 127.81(19)
C3 O2 Zn1 129.19(18)
C5 O3 Zn1 127.0(2)
C7 O4 Zn1 126.2(2)
C13 N1 C9 118.5(2)
C13 N1 Zn1 121.61(19)
C9 N1 Zn1 119.83(19)
O5 N2 O6 125.1(3)
O5 N2 C10 118.0(2)
O6 N2 C10 116.9(3)
O1 C1 C2 118.7(3)
O1 C1 S1 126.5(2)
C2 C1 S1 114.8(2)
C1 C2 H2A 109.5
C1 C2 H2B 109.5
H2A C2 H2B 109.5
C1 C2 H2C 109.5
H2A C2 H2C 109.5
H2B C2 H2C 109.5
O2 C3 C4 117.6(2)
O2 C3 S2 126.0(2)
C4 C3 S2 116.4(2)
C3 C4 H4A 109.5
C3 C4 H4B 109.5
H4A C4 H4B 109.5
C3 C4 H4C 109.5
H4A C4 H4C 109.5
H4B C4 H4C 109.5
O3 C5 C6 118.9(3)
O3 C5 S3 125.6(2)
C6 C5 S3 115.5(2)
C5 C6 H6A 109.5
C5 C6 H6B 109.5
H6A C6 H6B 109.5
C5 C6 H6C 109.5
H6A C6 H6C 109.5
H6B C6 H6C 109.5
O4 C7 C8 118.8(3)
O4 C7 S4 125.5(2)
C8 C7 S4 115.6(2)
C7 C8 H8A 109.5
C7 C8 H8B 109.5
H8A C8 H8B 109.5
C7 C8 H8C 109.5
H8A C8 H8C 109.5
H8B C8 H8C 109.5
N1 C9 C10 120.6(3)
N1 C9 H9A 119.7
C10 C9 H9A 119.7
C11 C10 C9 121.5(3)
C11 C10 N2 120.5(3)
C9 C10 N2 117.9(3)
C10 C11 C12 117.3(3)
C10 C11 H11A 121.3
C12 C11 H11A 121.3
C11 C12 C13 119.3(3)
C11 C12 H12A 120.4
C13 C12 H12A 120.4
N1 C13 C12 122.8(3)
N1 C13 H13A 118.6
C12 C13 H13A 118.6

loop_
_geom_bond_atom_site_label_1
_geom_bond_atom_site_label_2
_geom_bond_distance
Pt1 S4 2.3089(8)
Pt1 S3 2.3144(8)
Pt1 S1 2.3158(9)
Pt1 S2 2.3242(9)
Pt1 Zn1 2.6282(3)
Zn1 O4 2.052(2)
Zn1 O1 2.062(2)
Zn1 O2 2.064(2)
Zn1 O3 2.082(2)
Zn1 N1 2.096(2)
S1 C1 1.688(3)
S2 C3 1.698(3)
S3 C5 1.696(3)
S4 C7 1.696(3)
O1 C1 1.237(3)
O2 C3 1.237(3)
O3 C5 1.235(4)
O4 C7 1.238(3)
O5 N2 1.216(4)
O6 N2 1.224(3)
N1 C13 1.335(4)
N1 C9 1.337(4)
N2 C10 1.474(4)
C1 C2 1.506(4)
C2 H2A 0.9800
C2 H2B 0.9800
C2 H2C 0.9800
C3 C4 1.499(4)
C4 H4A 0.9800
C4 H4B 0.9800
C4 H4C 0.9800
C5 C6 1.505(4)
C6 H6A 0.9800
C6 H6B 0.9800
C6 H6C 0.9800
C7 C8 1.499(4)
C8 H8A 0.9800
C8 H8B 0.9800
C8 H8C 0.9800
C9 C10 1.376(4)
C9 H9A 0.9500
C10 C11 1.371(4)
C11 C12 1.371(4)
C11 H11A 0.9500
C12 C13 1.381(4)
C12 H12A 0.9500
C13 H13A 0.9500

loop_
_geom_torsion_atom_site_label_1
_geom_torsion_atom_site_label_2
_geom_torsion_atom_site_label_3
_geom_torsion_atom_site_label_4
_geom_torsion
S4 Pt1 Zn1 O4 -3.72(9)
S3 Pt1 Zn1 O4 -94.04(9)
S1 Pt1 Zn1 O4 85.25(9)
S2 Pt1 Zn1 O4 176.61(9)
S4 Pt1 Zn1 O1 -92.87(8)
S3 Pt1 Zn1 O1 176.81(8)
S1 Pt1 Zn1 O1 -3.90(8)
S2 Pt1 Zn1 O1 87.47(8)
S4 Pt1 Zn1 O2 173.73(7)
S3 Pt1 Zn1 O2 83.42(7)
S1 Pt1 Zn1 O2 -97.30(7)
S2 Pt1 Zn1 O2 -5.93(7)
S4 Pt1 Zn1 O3 84.27(8)
S3 Pt1 Zn1 O3 -6.05(8)
S1 Pt1 Zn1 O3 173.24(8)
S2 Pt1 Zn1 O3 -95.40(8)
S4 Pt1 Zn1 N1 173.1(7)
S3 Pt1 Zn1 N1 82.8(7)
S1 Pt1 Zn1 N1 -97.9(7)
S2 Pt1 Zn1 N1 -6.6(7)
S4 Pt1 S1 C1 89.84(11)
S3 Pt1 S1 C1 123(2)
S2 Pt1 S1 C1 -89.74(11)
Zn1 Pt1 S1 C1 1.53(11)
S4 Pt1 S2 C3 -30(3)
S3 Pt1 S2 C3 -81.41(11)
S1 Pt1 S2 C3 99.04(11)
Zn1 Pt1 S2 C3 8.32(11)
S4 Pt1 S3 C5 -84.05(11)
S1 Pt1 S3 C5 -117(2)
S2 Pt1 S3 C5 95.52(12)
Zn1 Pt1 S3 C5 4.26(11)
S3 Pt1 S4 C7 94.06(12)
S1 Pt1 S4 C7 -86.39(12)
S2 Pt1 S4 C7 43(3)
Zn1 Pt1 S4 C7 4.33(11)
O4 Zn1 O1 C1 -82.5(3)
O2 Zn1 O1 C1 96.3(3)
O3 Zn1 O1 C1 -44.5(16)
N1 Zn1 O1 C1 -176.5(3)
Pt1 Zn1 O1 C1 8.6(3)
O4 Zn1 O2 C3 70.3(18)
O1 Zn1 O2 C3 -85.2(3)
O3 Zn1 O2 C3 92.5(3)
N1 Zn1 O2 C3 -176.9(3)
Pt1 Zn1 O2 C3 3.2(3)
O4 Zn1 O3 C5 101.5(3)
O1 Zn1 O3 C5 63.4(16)
O2 Zn1 O3 C5 -77.5(3)
N1 Zn1 O3 C5 -164.5(3)
Pt1 Zn1 O3 C5 10.3(3)
O1 Zn1 O4 C7 92.0(3)
O2 Zn1 O4 C7 -63.5(19)
O3 Zn1 O4 C7 -85.8(3)
N1 Zn1 O4 C7 -176.2(3)
Pt1 Zn1 O4 C7 3.5(3)
O4 Zn1 N1 C13 47.4(2)
O1 Zn1 N1 C13 136.7(2)
O2 Zn1 N1 C13 -130.0(2)
O3 Zn1 N1 C13 -40.6(2)
Pt1 Zn1 N1 C13 -129.4(7)
O4 Zn1 N1 C9 -136.3(2)
O1 Zn1 N1 C9 -47.0(2)
O2 Zn1 N1 C9 46.3(2)
O3 Zn1 N1 C9 135.7(2)
Pt1 Zn1 N1 C9 46.9(9)
Zn1 O1 C1 C2 168.6(2)
Zn1 O1 C1 S1 -9.9(4)
Pt1 S1 C1 O1 4.1(3)
Pt1 S1 C1 C2 -174.5(2)
Zn1 O2 C3 C4 -175.6(2)
Zn1 O2 C3 S2 4.0(4)
Pt1 S2 C3 O2 -9.4(3)
Pt1 S2 C3 C4 170.2(2)
Zn1 O3 C5 C6 170.8(2)
Zn1 O3 C5 S3 -9.4(4)
Pt1 S3 C5 O3 1.5(3)
Pt1 S3 C5 C6 -178.8(2)
Zn1 O4 C7 C8 179.6(2)
Zn1 O4 C7 S4 -0.4(5)
Pt1 S4 C7 O4 -3.7(3)
Pt1 S4 C7 C8 176.4(2)
C13 N1 C9 C10 -1.8(4)
Zn1 N1 C9 C10 -178.2(2)
N1 C9 C10 C11 2.0(5)
N1 C9 C10 N2 -178.4(3)
O5 N2 C10 C11 166.4(3)
O6 N2 C10 C11 -13.2(4)
O5 N2 C10 C9 -13.3(4)
O6 N2 C10 C9 167.1(3)
C9 C10 C11 C12 -0.5(5)
N2 C10 C11 C12 179.8(3)
C10 C11 C12 C13 -0.9(5)
C9 N1 C13 C12 0.3(4)
Zn1 N1 C13 C12 176.7(2)
C11 C12 C13 N1 1.1(5)
